data_4001403
loop_
_publ_author_name
'Khan, M. Ishaque'
'Yohannes, Elizabeth'
'Golub, Vladimir O.'
'O'Connor, Charles J.'
'Doedens, Robert J.'

_publ_section_title
;
 Mixed-Valence and Neutral Framework Inorganic&#x2212;Organic Hybrid
 Materials:&#x00A0; Synthesis, Characterization, and Magnetic Properties
 of [{Co(N(CH)4N)}(V2O5)2] and [{Co(N(CH)4N)}V2O6]
;
_journal_issue 20
_journal_name_full 'Chemistry of Materials'
_journal_page_first 4890
_journal_paper_doi 10.1021/cm071415n
_journal_volume 19
_journal_year 2007
_chemical_formula_sum 'C4 H4 Co N2 O10 V4'
_chemical_formula_weight 502.78
_chemical_name_systematic
; 
 ? 
;
_space_group_IT_number 63
_symmetry_cell_setting orthorhombic
_symmetry_space_group_name_Hall '-C 2c 2'
_symmetry_space_group_name_H-M 'C m c m'
_atom_sites_solution_hydrogens geom
_atom_sites_solution_primary direct
_atom_sites_solution_secondary difmap
_audit_creation_method SHELXL-97
_cell_angle_alpha 90.00
_cell_angle_beta 90.00
_cell_angle_gamma 90.00
_cell_formula_units_Z 4
_cell_length_a 14.3071(6)
_cell_length_b 6.9965(3)
_cell_length_c 11.4510(5)
_cell_measurement_reflns_used 5180
_cell_measurement_temperature 163(2)
_cell_measurement_theta_max 28.24
_cell_measurement_theta_min 2.85
_cell_volume 1146.24(9)
_computing_cell_refinement 'Bruker SAINT'
_computing_data_collection 'Bruker SMART'
_computing_data_reduction 'Bruker SAINT'
_computing_molecular_graphics 'Bruker SHELXTL'
_computing_publication_material 'Bruker SHELXTL'
_computing_structure_refinement 'SHELXL-97 (Sheldrick, 1997)'
_computing_structure_solution 'SHELXS-97 (Sheldrick, 1990)'
_diffrn_ambient_temperature 163(2)
_diffrn_measured_fraction_theta_full 0.978
_diffrn_measured_fraction_theta_max 0.978
_diffrn_measurement_device_type 'CCD area detector'
_diffrn_measurement_method '25s frames at 03 deg omega increments'
_diffrn_radiation_monochromator graphite
_diffrn_radiation_source 'normal-focus sealed tube'
_diffrn_radiation_type MoK\a
_diffrn_radiation_wavelength 0.71073
_diffrn_reflns_av_R_equivalents 0.0396
_diffrn_reflns_av_sigmaI/netI 0.0221
_diffrn_reflns_limit_h_max 18
_diffrn_reflns_limit_h_min -18
_diffrn_reflns_limit_k_max 9
_diffrn_reflns_limit_k_min -9
_diffrn_reflns_limit_l_max 14
_diffrn_reflns_limit_l_min -14
_diffrn_reflns_number 5713
_diffrn_reflns_theta_full 28.24
_diffrn_reflns_theta_max 28.24
_diffrn_reflns_theta_min 2.85
_diffrn_standards_decay_% 0
_diffrn_standards_interval_count n/a
_diffrn_standards_interval_time n/a
_diffrn_standards_number n/a
_exptl_absorpt_coefficient_mu 4.614
_exptl_absorpt_correction_T_max 0.694
_exptl_absorpt_correction_T_min 0.412
_exptl_absorpt_correction_type multi-scan
_exptl_absorpt_process_details 'computed via SADABS'
_exptl_crystal_colour 'dark brown'
_exptl_crystal_density_diffrn 2.913
_exptl_crystal_density_meas ?
_exptl_crystal_density_method 'not measured'
_exptl_crystal_description plate
_exptl_crystal_F_000 964
_exptl_crystal_size_max 0.41
_exptl_crystal_size_mid 0.18
_exptl_crystal_size_min 0.11
_refine_diff_density_max 0.943
_refine_diff_density_min -0.745
_refine_diff_density_rms 0.186
_refine_ls_extinction_coef 0.0059(5)
_refine_ls_extinction_expression Fc^*^=kFc[1+0.001xFc^2^\l^3^/sin(2\q)]^-1/4^
_refine_ls_extinction_method SHELXL
_refine_ls_goodness_of_fit_ref 1.308
_refine_ls_hydrogen_treatment constr
_refine_ls_matrix_type full
_refine_ls_number_parameters 59
_refine_ls_number_reflns 758
_refine_ls_number_restraints 0
_refine_ls_restrained_S_all 1.308
_refine_ls_R_factor_all 0.0385
_refine_ls_R_factor_gt 0.0381
_refine_ls_shift/su_max 0.000
_refine_ls_shift/su_mean 0.000
_refine_ls_structure_factor_coef Fsqd
_refine_ls_weighting_details 'w=1/[\s^2^(Fo^2^)+(0.020)^2^+24.0P] where P=(Fo^2^+2Fc^2^)/3'
_refine_ls_weighting_scheme calc
_refine_ls_wR_factor_gt 0.1017
_refine_ls_wR_factor_ref 0.1019
_reflns_number_gt 750
_reflns_number_total 758
_reflns_threshold_expression >2sigma(I)
_cod_data_source_file cm071415n-file001.cif
_cod_data_source_block isk53
_cod_depositor_comments
;
The following automatic conversions were performed:

'_symmetry_cell_setting' value 'Orthorhombic' changed to
'orthorhombic' according to
/home/saulius/struct/CIF-dictionaries/cif_core.dic dictionary named
'cif_core.dic' version 2.4.1 from 2010-06-29.

Automatic conversion script
Id: cif_fix_values 1715 2011-07-08 13:25:40Z adriana 

The following automatic conversions were performed:

'_exptl_crystal_density_meas' value 'not measured' was changed to '?'
- the value is perceived as not measured.

Automatic conversion script
Id: cif_fix_values 3008 2015-01-20 13:52:24Z robertas 
;
_cod_original_sg_symbol_H-M Cmcm
_cod_database_code 4001403

loop_
_symmetry_equiv_pos_as_xyz
'x, y, z'
'-x, -y, z+1/2'
'-x, y, -z+1/2'
'x, -y, -z'
'x+1/2, y+1/2, z'
'-x+1/2, -y+1/2, z+1/2'
'-x+1/2, y+1/2, -z+1/2'
'x+1/2, -y+1/2, -z'
'-x, -y, -z'
'x, y, -z-1/2'
'x, -y, z-1/2'
'-x, y, z'
'-x+1/2, -y+1/2, -z'
'x+1/2, y+1/2, -z-1/2'
'x+1/2, -y+1/2, z-1/2'
'-x+1/2, y+1/2, z'

loop_
_atom_site_label
_atom_site_type_symbol
_atom_site_fract_x
_atom_site_fract_y
_atom_site_fract_z
_atom_site_U_iso_or_equiv
_atom_site_adp_type
_atom_site_occupancy
_atom_site_symmetry_multiplicity
_atom_site_calc_flag
_atom_site_refinement_flags
Co1 Co 0.0000 0.17479(17) 0.2500 0.0063(3) Uani 1 4 d S
V1 V 0.21250(5) 0.13527(10) 0.39686(6) 0.0068(3) Uani 1 1 d .
O1 O 0.1004(2) 0.1752(5) 0.3778(3) 0.0096(7) Uani 1 1 d .
O2 O 0.2282(3) 0.1287(4) 0.5693(3) 0.0127(7) Uani 1 1 d .
O3 O 0.2592(3) 0.1177(6) 0.2500 0.0098(9) Uani 1 2 d S
N1 N 0.0000 0.4757(11) 0.2500 0.0092(15) Uani 1 4 d S
N2 N 0.0000 0.8745(11) 0.2500 0.0086(15) Uani 1 4 d S
C1 C 0.0000 0.7739(12) 0.3464(7) 0.039(3) Uani 1 2 d S
H1A H 0.0000 0.8376 0.4177 0.047 Uiso 1 2 calc SR
C2 C 0.0000 0.5752(12) 0.3459(7) 0.050(4) Uani 1 2 d S
H2A H 0.0000 0.5109 0.4170 0.060 Uiso 1 2 calc SR

loop_
_atom_site_aniso_label
_atom_site_aniso_U_11
_atom_site_aniso_U_22
_atom_site_aniso_U_33
_atom_site_aniso_U_23
_atom_site_aniso_U_13
_atom_site_aniso_U_12
Co1 0.0047(5) 0.0065(6) 0.0077(6) 0.000 0.000 0.000
V1 0.0070(4) 0.0061(4) 0.0074(4) 0.0003(3) -0.0015(3) 0.0000(2)
O1 0.0073(14) 0.0123(15) 0.0092(15) -0.0006(12) -0.0022(12) -0.0004(12)
O2 0.0237(18) 0.0077(15) 0.0068(14) 0.0001(12) -0.0048(14) -0.0054(13)
O3 0.011(2) 0.008(2) 0.010(2) 0.000 0.000 -0.0033(17)
N1 0.010(3) 0.008(3) 0.009(3) 0.000 0.000 0.000
N2 0.008(3) 0.010(4) 0.008(4) 0.000 0.000 0.000
C1 0.098(9) 0.011(4) 0.009(4) -0.001(3) 0.000 0.000
C2 0.133(12) 0.010(4) 0.008(4) -0.001(3) 0.000 0.000

loop_
_atom_type_symbol
_atom_type_description
_atom_type_scat_dispersion_real
_atom_type_scat_dispersion_imag
_atom_type_scat_source
C C 0.0033 0.0016 'International Tables Vol C Tables 4.2.6.8 and 6.1.1.4'
H H 0.0000 0.0000 'International Tables Vol C Tables 4.2.6.8 and 6.1.1.4'
N N 0.0061 0.0033 'International Tables Vol C Tables 4.2.6.8 and 6.1.1.4'
O O 0.0106 0.0060 'International Tables Vol C Tables 4.2.6.8 and 6.1.1.4'
V V 0.3005 0.5294 'International Tables Vol C Tables 4.2.6.8 and 6.1.1.4'
Co Co 0.3494 0.9721 'International Tables Vol C Tables 4.2.6.8 and 6.1.1.4'

loop_
_geom_angle_atom_site_label_1
_geom_angle_atom_site_label_2
_geom_angle_atom_site_label_3
_geom_angle
_geom_angle_site_symmetry_1
_geom_angle_site_symmetry_3
O1 Co1 O1 179.9(2) 3 .
O1 Co1 O1 91.09(18) 3 12
O1 Co1 O1 88.91(18) . 12
O1 Co1 O1 88.91(18) 3 10_556
O1 Co1 O1 91.09(18) . 10_556
O1 Co1 O1 179.9(2) 12 10_556
O1 Co1 N2 90.07(10) 3 1_545
O1 Co1 N2 90.07(10) . 1_545
O1 Co1 N2 90.07(10) 12 1_545
O1 Co1 N2 90.07(10) 10_556 1_545
O1 Co1 N1 89.93(10) 3 .
O1 Co1 N1 89.93(10) . .
O1 Co1 N1 89.93(10) 12 .
O1 Co1 N1 89.93(10) 10_556 .
N2 Co1 N1 180.000(1) 1_545 .
O1 V1 O3 104.38(19) . .
O1 V1 O2 108.43(16) . 13_556
O3 V1 O2 94.79(17) . 13_556
O1 V1 O2 107.90(16) . 4_556
O3 V1 O2 94.57(17) . 4_556
O2 V1 O2 138.75(12) 13_556 4_556
O1 V1 O2 104.22(16) . .
O3 V1 O2 151.40(18) . .
O2 V1 O2 76.53(15) 13_556 .
O2 V1 O2 76.21(15) 4_556 .
O1 V1 V1 102.11(12) . 4_556
O3 V1 V1 132.93(14) . 4_556
O2 V1 V1 112.65(10) 13_556 4_556
O2 V1 V1 39.93(10) 4_556 4_556
O2 V1 V1 37.84(9) . 4_556
O1 V1 V1 110.90(12) . 13_556
O3 V1 V1 128.61(15) . 13_556
O2 V1 V1 39.32(10) 13_556 13_556
O2 V1 V1 108.19(11) 4_556 13_556
O2 V1 V1 37.20(9) . 13_556
V1 V1 V1 74.03(3) 4_556 13_556
V1 O1 Co1 141.11(19) . .
V1 O2 V1 149.0(2) 13_556 4_556
V1 O2 V1 103.47(15) 13_556 .
V1 O2 V1 102.23(15) 4_556 .
V1 O3 V1 136.0(3) . 10_556
C2 N1 C2 115.3(10) . 10_556
C2 N1 Co1 122.4(5) . .
C2 N1 Co1 122.4(5) 10_556 .
C1 N2 C1 115.0(9) 10_556 .
C1 N2 Co1 122.5(5) 10_556 1_565
C1 N2 Co1 122.5(5) . 1_565
N2 C1 C2 122.3(7) . .
N1 C2 C1 122.6(8) . .

loop_
_geom_bond_atom_site_label_1
_geom_bond_atom_site_label_2
_geom_bond_distance
_geom_bond_site_symmetry_2
Co1 O1 2.051(3) 3
Co1 O1 2.051(3) .
Co1 O1 2.051(3) 12
Co1 O1 2.051(3) 10_556
Co1 N2 2.101(8) 1_545
Co1 N1 2.105(8) .
V1 O1 1.643(3) .
V1 O3 1.814(2) .
V1 O2 1.897(3) 13_556
V1 O2 1.900(3) 4_556
V1 O2 1.988(3) .
V1 V1 3.0270(15) 4_556
V1 V1 3.0510(15) 13_556
O2 V1 1.897(3) 13_556
O2 V1 1.900(3) 4_556
O3 V1 1.814(2) 10_556
N1 C2 1.301(9) .
N1 C2 1.301(9) 10_556
N2 C1 1.310(9) 10_556
N2 C1 1.310(9) .
N2 Co1 2.101(8) 1_565
C1 C2 1.390(11) .
